data_7247514
loop_
_publ_author_name
'Ravi, Sasikala'
'Priyadharshini, Prakash'
'Karthikeyan, Subramanian'
'Pannipara, Mehboobali'
'Al-Sehemi, Abdullah G.'
'Madhu, Vedichi'
'Moon, Dohyun'
'Anthony, Savarimuthu Philip'

_publ_section_title
;
 Anthracene--naphthylacetonitrile fluorescent isomers and Cl/H substituent
 dependent molecular packing, solid-state fluorescence and
 mechanofluorochromism
;
_journal_issue 45
_journal_name_full CrystEngComm
_journal_page_first 6303
_journal_page_last 6309
_journal_paper_doi 10.1039/D3CE00718A
_journal_volume 25
_journal_year 2023
_chemical_formula_moiety 'C26 H15 N O'
_chemical_formula_sum 'C26 H15 N O'
_chemical_formula_weight 357.39
_chemical_name_systematic 2-(naphthalen-1-yl)-2-(10-oxoanthracen-9(10H)-ylidene)acetonitrile
_space_group_crystal_system monoclinic
_space_group_IT_number 14
_space_group_name_Hall '-P 2ybc'
_space_group_name_H-M_alt 'P 1 21/c 1'
_atom_sites_solution_hydrogens geom
_audit_creation_method SHELXL-2019/2
_audit_update_record
;
2023-07-18 deposited with the CCDC.	2023-10-16 downloaded from the CCDC.
;
_cell_angle_alpha 90
_cell_angle_beta 100.35(3)
_cell_angle_gamma 90
_cell_formula_units_Z 4
_cell_length_a 7.6870(15)
_cell_length_b 16.132(3)
_cell_length_c 14.951(3)
_cell_measurement_reflns_used 40432
_cell_measurement_temperature 220(2)
_cell_measurement_theta_max 33.749
_cell_measurement_theta_min 0.401
_cell_volume 1823.9(6)
_computing_cell_refinement '<i>HKL3000sm</i>(Otwinowski & Minor, 1997)'
_computing_data_collection '<i>PAL BL2D-SMDC Program</i>(Shin et.al, 2016)'
_computing_data_reduction '<i>HKL3000sm</i>(Otwinowski & Minor, 1997)'
_computing_molecular_graphics '<i>DIAMOND 4</i>(Putx&Brandenburg, 2014)'
_computing_publication_material '<i>publCIF</i>(Westrip, 2010)'
_computing_structure_refinement '<i>SHELXL-2018</i>(Sheldrick, 2018)'
_computing_structure_solution '<i>SHELXT-2018</i>(Sheldrick, 2018)'
_diffrn_ambient_temperature 220(2)
_diffrn_measured_fraction_theta_full 0.986
_diffrn_measured_fraction_theta_max 0.989
_diffrn_measurement_device_type 'Rayonix MX225HS CCD area detector'
_diffrn_measurement_method 'omega scan'
_diffrn_radiation_type synchrotron
_diffrn_radiation_wavelength 0.700
_diffrn_reflns_av_R_equivalents 0.0705
_diffrn_reflns_av_unetI/netI 0.0480
_diffrn_reflns_Laue_measured_fraction_full 0.986
_diffrn_reflns_Laue_measured_fraction_max 0.989
_diffrn_reflns_limit_h_max 9
_diffrn_reflns_limit_h_min -9
_diffrn_reflns_limit_k_max 20
_diffrn_reflns_limit_k_min -20
_diffrn_reflns_limit_l_max 19
_diffrn_reflns_limit_l_min -19
_diffrn_reflns_number 14822
_diffrn_reflns_point_group_measured_fraction_full 0.986
_diffrn_reflns_point_group_measured_fraction_max 0.989
_diffrn_reflns_theta_full 24.835
_diffrn_reflns_theta_max 26.998
_diffrn_reflns_theta_min 1.845
_diffrn_source 'PLSII 2D bending magnet'
_exptl_absorpt_coefficient_mu 0.076
_exptl_absorpt_correction_T_max 1.000
_exptl_absorpt_correction_T_min 0.968
_exptl_absorpt_correction_type empirical
_exptl_absorpt_process_details '<i>HKL3000sm Scalepack</i>(Otwinowski et.al,2003)'
_exptl_crystal_colour yellow
_exptl_crystal_density_diffrn 1.302
_exptl_crystal_description block
_exptl_crystal_F_000 744
_exptl_crystal_size_max 0.065
_exptl_crystal_size_mid 0.057
_exptl_crystal_size_min 0.043
_refine_diff_density_max 0.243
_refine_diff_density_min -0.320
_refine_diff_density_rms 0.051
_refine_ls_extinction_method none
_refine_ls_goodness_of_fit_ref 1.132
_refine_ls_hydrogen_treatment constr
_refine_ls_matrix_type full
_refine_ls_number_parameters 253
_refine_ls_number_reflns 4108
_refine_ls_number_restraints 0
_refine_ls_restrained_S_all 1.132
_refine_ls_R_factor_all 0.0836
_refine_ls_R_factor_gt 0.0687
_refine_ls_shift/su_max 0.000
_refine_ls_shift/su_mean 0.000
_refine_ls_structure_factor_coef Fsqd
_refine_ls_weighting_details 'w=1/[\s^2^(Fo^2^)+(0.1400P)^2^+0.0232P] where P=(Fo^2^+2Fc^2^)/3'
_refine_ls_weighting_scheme calc
_refine_ls_wR_factor_gt 0.2170
_refine_ls_wR_factor_ref 0.2286
_reflns_Friedel_coverage 0.000
_reflns_number_gt 2991
_reflns_number_total 4108
_reflns_threshold_expression 'I > 2\s(I)'
_cod_data_source_file d3ce00718a2.cif
_cod_data_source_block SPA872
_cod_depositor_comments 'Adding full bibliography for 7247514--7247516.cif.'
_cod_original_cell_volume 1823.8(6)
_cod_original_sg_symbol_H-M 'P 21/c'
_cod_database_code 7247514
_shelx_shelxl_version_number 2019/2
_shelx_space_group_comment
;
The symmetry employed for this shelxl refinement is uniquely defined
by the following loop, which should always be used as a source of
symmetry information in preference to the above space-group names.
They are only intended as comments.
;
_shelx_estimated_absorpt_t_min 0.995
_shelx_estimated_absorpt_t_max 0.997

loop_
_space_group_symop_operation_xyz
'x, y, z'
'-x, y+1/2, -z+1/2'
'-x, -y, -z'
'x, -y-1/2, z-1/2'

loop_
_atom_site_label
_atom_site_type_symbol
_atom_site_fract_x
_atom_site_fract_y
_atom_site_fract_z
_atom_site_U_iso_or_equiv
_atom_site_adp_type
_atom_site_occupancy
_atom_site_site_symmetry_order
_atom_site_calc_flag
_atom_site_refinement_flags_posn
_atom_site_refinement_flags_adp
_atom_site_refinement_flags_occupancy
_atom_site_disorder_assembly
_atom_site_disorder_group
O1 O 0.7999(2) 0.64146(11) 0.48644(11) 0.0808(5) Uani 1 1 d . . . . .
N1 N 0.1436(3) 0.49228(12) 0.72942(12) 0.0782(6) Uani 1 1 d . . . . .
C1 C 0.4696(2) 0.62958(10) 0.67181(11) 0.0483(4) Uani 1 1 d . . . . .
C2 C 0.6268(2) 0.68509(10) 0.68992(12) 0.0515(4) Uani 1 1 d . . . . .
C3 C 0.6648(3) 0.73487(11) 0.76729(13) 0.0579(5) Uani 1 1 d . . . . .
H3 H 0.586884 0.735492 0.809081 0.069 Uiso 1 1 calc R U . . .
C4 C 0.8153(3) 0.78320(12) 0.78320(14) 0.0666(5) Uani 1 1 d . . . . .
H4 H 0.838393 0.816812 0.835343 0.080 Uiso 1 1 calc R U . . .
C5 C 0.9318(3) 0.78253(14) 0.72328(16) 0.0725(6) Uani 1 1 d . . . . .
H5 H 1.036903 0.813525 0.735962 0.087 Uiso 1 1 calc R U . . .
C6 C 0.8941(3) 0.73631(13) 0.64460(14) 0.0654(5) Uani 1 1 d . . . . .
H6 H 0.971769 0.737091 0.602678 0.078 Uiso 1 1 calc R U . . .
C7 C 0.7404(2) 0.68828(11) 0.62725(12) 0.0547(5) Uani 1 1 d . . . . .
C8 C 0.6938(3) 0.64649(12) 0.53758(13) 0.0579(5) Uani 1 1 d . . . . .
C9 C 0.5087(2) 0.61809(11) 0.51094(12) 0.0519(4) Uani 1 1 d . . . . .
C10 C 0.4488(3) 0.59708(12) 0.42016(12) 0.0593(5) Uani 1 1 d . . . . .
H10 H 0.527227 0.597990 0.378624 0.071 Uiso 1 1 calc R U . . .
C11 C 0.2744(3) 0.57498(12) 0.39142(13) 0.0625(5) Uani 1 1 d . . . . .
H11 H 0.234321 0.559927 0.330460 0.075 Uiso 1 1 calc R U . . .
C12 C 0.1593(3) 0.57496(12) 0.45189(13) 0.0595(5) Uani 1 1 d . . . . .
H12 H 0.039555 0.561963 0.431387 0.071 Uiso 1 1 calc R U . . .
C13 C 0.2177(2) 0.59390(11) 0.54291(12) 0.0537(4) Uani 1 1 d . . . . .
H13 H 0.137631 0.593061 0.583585 0.064 Uiso 1 1 calc R U . . .
C14 C 0.3943(2) 0.61415(10) 0.57437(11) 0.0495(4) Uani 1 1 d . . . . .
C15 C 0.4150(2) 0.58952(10) 0.74140(12) 0.0518(4) Uani 1 1 d . . . . .
C16 C 0.2634(3) 0.53566(12) 0.72973(12) 0.0600(5) Uani 1 1 d . . . . .
C17 C 0.5171(2) 0.58674(11) 0.83720(12) 0.0530(4) Uani 1 1 d . . . . .
C18 C 0.6840(3) 0.55416(12) 0.85141(13) 0.0612(5) Uani 1 1 d . . . . .
H18 H 0.731266 0.535041 0.801409 0.073 Uiso 1 1 calc R U . . .
C19 C 0.7863(3) 0.54861(13) 0.93889(15) 0.0674(5) Uani 1 1 d . . . . .
H19 H 0.901509 0.526831 0.947075 0.081 Uiso 1 1 calc R U . . .
C20 C 0.7180(3) 0.57491(13) 1.01184(14) 0.0664(5) Uani 1 1 d . . . . .
H20 H 0.786353 0.570637 1.070463 0.080 Uiso 1 1 calc R U . . .
C21 C 0.5445(3) 0.60881(11) 1.00065(12) 0.0565(5) Uani 1 1 d . . . . .
C22 C 0.4716(3) 0.63659(13) 1.07546(14) 0.0680(6) Uani 1 1 d . . . . .
H22 H 0.536620 0.630608 1.134659 0.082 Uiso 1 1 calc R U . . .
C23 C 0.3085(3) 0.67187(14) 1.06295(15) 0.0738(6) Uani 1 1 d . . . . .
H23 H 0.262264 0.690609 1.113436 0.089 Uiso 1 1 calc R U . . .
C24 C 0.2084(3) 0.68055(13) 0.97506(15) 0.0692(6) Uani 1 1 d . . . . .
H24 H 0.096468 0.705762 0.967084 0.083 Uiso 1 1 calc R U . . .
C25 C 0.2724(3) 0.65273(12) 0.90147(14) 0.0610(5) Uani 1 1 d . . . . .
H25 H 0.203297 0.658222 0.843171 0.073 Uiso 1 1 calc R U . . .
C26 C 0.4433(2) 0.61526(11) 0.91150(12) 0.0533(4) Uani 1 1 d . . . . .

loop_
_atom_site_aniso_label
_atom_site_aniso_U_11
_atom_site_aniso_U_22
_atom_site_aniso_U_33
_atom_site_aniso_U_23
_atom_site_aniso_U_13
_atom_site_aniso_U_12
O1 0.0616(9) 0.1204(13) 0.0640(9) -0.0143(8) 0.0211(7) -0.0040(8)
N1 0.0808(13) 0.0917(12) 0.0573(11) 0.0057(9) -0.0002(9) -0.0274(10)
C1 0.0466(9) 0.0552(8) 0.0408(9) -0.0019(7) 0.0023(7) 0.0028(7)
C2 0.0505(10) 0.0572(9) 0.0426(8) 0.0039(7) -0.0031(7) -0.0002(7)
C3 0.0651(12) 0.0606(10) 0.0455(9) 0.0011(8) 0.0035(8) -0.0013(8)
C4 0.0729(13) 0.0679(11) 0.0529(11) -0.0026(9) -0.0049(10) -0.0131(10)
C5 0.0659(13) 0.0783(12) 0.0692(13) -0.0014(11) 0.0013(11) -0.0188(10)
C6 0.0543(11) 0.0787(12) 0.0624(12) 0.0011(10) 0.0089(10) -0.0056(9)
C7 0.0499(10) 0.0626(10) 0.0493(10) 0.0022(8) 0.0028(8) 0.0026(8)
C8 0.0544(11) 0.0695(11) 0.0492(10) -0.0011(8) 0.0078(8) 0.0042(8)
C9 0.0533(10) 0.0575(9) 0.0422(9) -0.0019(7) 0.0018(7) 0.0051(7)
C10 0.0644(11) 0.0691(11) 0.0434(9) -0.0047(8) 0.0068(8) 0.0050(9)
C11 0.0675(12) 0.0718(11) 0.0423(9) -0.0061(8) -0.0057(9) 0.0061(9)
C12 0.0537(10) 0.0679(11) 0.0504(10) -0.0019(8) -0.0086(8) 0.0016(8)
C13 0.0499(10) 0.0628(10) 0.0460(9) -0.0007(8) 0.0020(7) 0.0020(8)
C14 0.0506(9) 0.0538(9) 0.0411(9) -0.0004(7) -0.0002(7) 0.0050(7)
C15 0.0507(10) 0.0591(9) 0.0428(9) -0.0014(7) 0.0012(7) -0.0002(7)
C16 0.0658(12) 0.0685(10) 0.0428(9) 0.0035(8) 0.0017(8) -0.0081(9)
C17 0.0532(10) 0.0582(9) 0.0448(9) 0.0027(7) 0.0011(8) -0.0029(7)
C18 0.0572(11) 0.0691(11) 0.0537(11) 0.0025(8) 0.0000(9) 0.0054(8)
C19 0.0577(11) 0.0779(12) 0.0617(12) 0.0061(10) -0.0029(10) 0.0084(9)
C20 0.0675(12) 0.0729(11) 0.0507(10) 0.0081(9) -0.0109(9) -0.0076(9)
C21 0.0653(11) 0.0573(9) 0.0440(9) 0.0011(7) 0.0015(8) -0.0114(8)
C22 0.0868(16) 0.0692(11) 0.0455(10) -0.0020(8) 0.0049(10) -0.0122(11)
C23 0.0852(16) 0.0790(13) 0.0599(13) -0.0110(10) 0.0204(12) -0.0048(11)
C24 0.0685(13) 0.0748(12) 0.0655(13) -0.0064(10) 0.0153(10) 0.0021(10)
C25 0.0602(11) 0.0669(10) 0.0541(11) 0.0001(9) 0.0054(9) -0.0025(9)
C26 0.0572(10) 0.0546(9) 0.0454(9) 0.0018(7) 0.0022(8) -0.0092(7)

loop_
_atom_type_symbol
_atom_type_description
_atom_type_scat_dispersion_real
_atom_type_scat_dispersion_imag
_atom_type_scat_source
C C 0.0030 0.0016 'International Tables Vol C Tables 4.2.6.8 and 6.1.1.4'
H H 0.0000 0.0000 'International Tables Vol C Tables 4.2.6.8 and 6.1.1.4'
N N 0.0059 0.0032 'International Tables Vol C Tables 4.2.6.8 and 6.1.1.4'
O O 0.0105 0.0059 'International Tables Vol C Tables 4.2.6.8 and 6.1.1.4'

loop_
_geom_angle_atom_site_label_1
_geom_angle_atom_site_label_2
_geom_angle_atom_site_label_3
_geom_angle
_geom_angle_site_symmetry_1
_geom_angle_site_symmetry_3
_geom_angle_publ_flag
C15 C1 C14 123.54(15) . . ?
C15 C1 C2 120.05(15) . . ?
C14 C1 C2 116.00(15) . . ?
C7 C2 C3 118.27(17) . . ?
C7 C2 C1 119.12(16) . . ?
C3 C2 C1 122.60(17) . . ?
C4 C3 C2 120.81(19) . . ?
C4 C3 H3 119.6 . . ?
C2 C3 H3 119.6 . . ?
C5 C4 C3 120.47(19) . . ?
C5 C4 H4 119.8 . . ?
C3 C4 H4 119.8 . . ?
C4 C5 C6 119.9(2) . . ?
C4 C5 H5 120.1 . . ?
C6 C5 H5 120.1 . . ?
C5 C6 C7 119.9(2) . . ?
C5 C6 H6 120.0 . . ?
C7 C6 H6 120.0 . . ?
C2 C7 C6 120.48(17) . . ?
C2 C7 C8 120.78(16) . . ?
C6 C7 C8 118.54(17) . . ?
O1 C8 C9 122.09(18) . . ?
O1 C8 C7 121.11(18) . . ?
C9 C8 C7 116.60(16) . . ?
C10 C9 C14 120.58(17) . . ?
C10 C9 C8 118.06(17) . . ?
C14 C9 C8 121.34(15) . . ?
C11 C10 C9 119.89(18) . . ?
C11 C10 H10 120.1 . . ?
C9 C10 H10 120.1 . . ?
C12 C11 C10 120.00(17) . . ?
C12 C11 H11 120.0 . . ?
C10 C11 H11 120.0 . . ?
C11 C12 C13 120.77(18) . . ?
C11 C12 H12 119.6 . . ?
C13 C12 H12 119.6 . . ?
C12 C13 C14 120.43(17) . . ?
C12 C13 H13 119.8 . . ?
C14 C13 H13 119.8 . . ?
C13 C14 C9 118.19(16) . . ?
C13 C14 C1 123.59(16) . . ?
C9 C14 C1 118.20(15) . . ?
C1 C15 C16 123.45(15) . . ?
C1 C15 C17 124.38(16) . . ?
C16 C15 C17 111.72(15) . . ?
N1 C16 C15 173.4(2) . . ?
C18 C17 C26 120.09(16) . . ?
C18 C17 C15 118.27(17) . . ?
C26 C17 C15 121.63(16) . . ?
C17 C18 C19 121.51(19) . . ?
C17 C18 H18 119.2 . . ?
C19 C18 H18 119.2 . . ?
C20 C19 C18 119.67(19) . . ?
C20 C19 H19 120.2 . . ?
C18 C19 H19 120.2 . . ?
C19 C20 C21 120.94(18) . . ?
C19 C20 H20 119.5 . . ?
C21 C20 H20 119.5 . . ?
C22 C21 C26 119.47(19) . . ?
C22 C21 C20 121.74(18) . . ?
C26 C21 C20 118.78(18) . . ?
C23 C22 C21 120.8(2) . . ?
C23 C22 H22 119.6 . . ?
C21 C22 H22 119.6 . . ?
C22 C23 C24 120.4(2) . . ?
C22 C23 H23 119.8 . . ?
C24 C23 H23 119.8 . . ?
C25 C24 C23 120.5(2) . . ?
C25 C24 H24 119.8 . . ?
C23 C24 H24 119.8 . . ?
C24 C25 C26 120.94(19) . . ?
C24 C25 H25 119.5 . . ?
C26 C25 H25 119.5 . . ?
C17 C26 C21 118.99(17) . . ?
C17 C26 C25 123.15(16) . . ?
C21 C26 C25 117.84(17) . . ?

loop_
_geom_bond_atom_site_label_1
_geom_bond_atom_site_label_2
_geom_bond_distance
_geom_bond_site_symmetry_2
_geom_bond_publ_flag
O1 C8 1.217(2) . ?
N1 C16 1.156(3) . ?
C1 C15 1.354(2) . ?
C1 C14 1.489(2) . ?
C1 C2 1.489(2) . ?
C2 C7 1.392(3) . ?
C2 C3 1.395(3) . ?
C3 C4 1.380(3) . ?
C3 H3 0.9400 . ?
C4 C5 1.376(3) . ?
C4 H4 0.9400 . ?
C5 C6 1.379(3) . ?
C5 H5 0.9400 . ?
C6 C7 1.398(3) . ?
C6 H6 0.9400 . ?
C7 C8 1.486(3) . ?
C8 C9 1.480(3) . ?
C9 C10 1.394(2) . ?
C9 C14 1.406(3) . ?
C10 C11 1.379(3) . ?
C10 H10 0.9400 . ?
C11 C12 1.374(3) . ?
C11 H11 0.9400 . ?
C12 C13 1.388(2) . ?
C12 H12 0.9400 . ?
C13 C14 1.393(2) . ?
C13 H13 0.9400 . ?
C15 C16 1.439(3) . ?
C15 C17 1.505(2) . ?
C17 C18 1.367(3) . ?
C17 C26 1.412(3) . ?
C18 C19 1.403(3) . ?
C18 H18 0.9400 . ?
C19 C20 1.361(3) . ?
C19 H19 0.9400 . ?
C20 C21 1.423(3) . ?
C20 H20 0.9400 . ?
C21 C22 1.411(3) . ?
C21 C26 1.421(2) . ?
C22 C23 1.359(3) . ?
C22 H22 0.9400 . ?
C23 C24 1.405(3) . ?
C23 H23 0.9400 . ?
C24 C25 1.359(3) . ?
C24 H24 0.9400 . ?
C25 C26 1.429(3) . ?
C25 H25 0.9400 . ?

loop_
_geom_torsion_atom_site_label_1
_geom_torsion_atom_site_label_2
_geom_torsion_atom_site_label_3
_geom_torsion_atom_site_label_4
_geom_torsion
_geom_torsion_site_symmetry_1
_geom_torsion_site_symmetry_2
_geom_torsion_site_symmetry_3
_geom_torsion_site_symmetry_4
_geom_torsion_publ_flag
C15 C1 C2 C7 143.74(17) . . . . ?
C14 C1 C2 C7 -29.2(2) . . . . ?
C15 C1 C2 C3 -36.7(2) . . . . ?
C14 C1 C2 C3 150.35(17) . . . . ?
C7 C2 C3 C4 -2.8(3) . . . . ?
C1 C2 C3 C4 177.63(16) . . . . ?
C2 C3 C4 C5 -0.6(3) . . . . ?
C3 C4 C5 C6 3.0(3) . . . . ?
C4 C5 C6 C7 -1.9(3) . . . . ?
C3 C2 C7 C6 3.9(3) . . . . ?
C1 C2 C7 C6 -176.53(16) . . . . ?
C3 C2 C7 C8 -171.04(17) . . . . ?
C1 C2 C7 C8 8.5(2) . . . . ?
C5 C6 C7 C2 -1.6(3) . . . . ?
C5 C6 C7 C8 173.5(2) . . . . ?
C2 C7 C8 O1 -172.12(18) . . . . ?
C6 C7 C8 O1 12.8(3) . . . . ?
C2 C7 C8 C9 12.9(3) . . . . ?
C6 C7 C8 C9 -162.14(16) . . . . ?
O1 C8 C9 C10 -10.0(3) . . . . ?
C7 C8 C9 C10 164.91(17) . . . . ?
O1 C8 C9 C14 171.53(19) . . . . ?
C7 C8 C9 C14 -13.5(3) . . . . ?
C14 C9 C10 C11 2.3(3) . . . . ?
C8 C9 C10 C11 -176.22(16) . . . . ?
C9 C10 C11 C12 1.0(3) . . . . ?
C10 C11 C12 C13 -2.5(3) . . . . ?
C11 C12 C13 C14 0.7(3) . . . . ?
C12 C13 C14 C9 2.6(3) . . . . ?
C12 C13 C14 C1 -175.71(16) . . . . ?
C10 C9 C14 C13 -4.0(3) . . . . ?
C8 C9 C14 C13 174.41(16) . . . . ?
C10 C9 C14 C1 174.36(16) . . . . ?
C8 C9 C14 C1 -7.2(2) . . . . ?
C15 C1 C14 C13 34.0(3) . . . . ?
C2 C1 C14 C13 -153.39(16) . . . . ?
C15 C1 C14 C9 -144.32(18) . . . . ?
C2 C1 C14 C9 28.3(2) . . . . ?
C14 C1 C15 C16 -8.4(3) . . . . ?
C2 C1 C15 C16 179.27(17) . . . . ?
C14 C1 C15 C17 163.26(16) . . . . ?
C2 C1 C15 C17 -9.1(3) . . . . ?
C1 C15 C17 C18 -58.8(2) . . . . ?
C16 C15 C17 C18 113.65(19) . . . . ?
C1 C15 C17 C26 122.4(2) . . . . ?
C16 C15 C17 C26 -65.1(2) . . . . ?
C26 C17 C18 C19 -0.4(3) . . . . ?
C15 C17 C18 C19 -179.23(18) . . . . ?
C17 C18 C19 C20 1.0(3) . . . . ?
C18 C19 C20 C21 -0.6(3) . . . . ?
C19 C20 C21 C22 -179.84(18) . . . . ?
C19 C20 C21 C26 -0.4(3) . . . . ?
C26 C21 C22 C23 -2.2(3) . . . . ?
C20 C21 C22 C23 177.28(18) . . . . ?
C21 C22 C23 C24 0.7(3) . . . . ?
C22 C23 C24 C25 0.9(3) . . . . ?
C23 C24 C25 C26 -0.9(3) . . . . ?
C18 C17 C26 C21 -0.5(3) . . . . ?
C15 C17 C26 C21 178.20(16) . . . . ?
C18 C17 C26 C25 177.67(17) . . . . ?
C15 C17 C26 C25 -3.6(3) . . . . ?
C22 C21 C26 C17 -179.56(16) . . . . ?
C20 C21 C26 C17 0.9(2) . . . . ?
C22 C21 C26 C25 2.1(3) . . . . ?
C20 C21 C26 C25 -177.37(16) . . . . ?
C24 C25 C26 C17 -178.83(18) . . . . ?
C24 C25 C26 C21 -0.6(3) . . . . ?
